data_7036994
loop_
_publ_author_name
'Feng, Zhijun'
'Wei, Yun'
'Zhou, Shuangliu'
'Zhang, Guangchao'
'Zhu, Xiancui'
'Guo, Liping'
'Wang, Shaowu'
'Mu, Xiaolong'

_publ_section_title
;
 Reactivity of functionalized indoles with rare-earth metal amides.
 Synthesis, characterization and catalytic activity of rare-earth metal
 complexes incorporating indolyl ligands.
;
_journal_issue 47
_journal_name_full 'Dalton transactions (Cambridge, England : 2003)'
_journal_page_first 20502
_journal_page_last 20513
_journal_paper_doi 10.1039/c5dt03214h
_journal_volume 44
_journal_year 2015
_chemical_formula_sum 'C54 H84 N6 Si4 Sm2'
_chemical_formula_weight 1230.33
_chemical_name_systematic
; 
 ? 
;
_space_group_IT_number 2
_symmetry_cell_setting triclinic
_symmetry_space_group_name_Hall '-P 1'
_symmetry_space_group_name_H-M 'P -1'
_atom_sites_solution_hydrogens geom
_atom_sites_solution_primary direct
_atom_sites_solution_secondary difmap
_audit_creation_method SHELXL-97
_audit_update_record
;
2015-03-30 deposited with the CCDC.
2015-10-28 downloaded from the CCDC.
;
_cell_angle_alpha 73.257(3)
_cell_angle_beta 86.632(3)
_cell_angle_gamma 77.623(3)
_cell_formula_units_Z 2
_cell_length_a 9.814(3)
_cell_length_b 15.222(4)
_cell_length_c 21.286(6)
_cell_measurement_reflns_used 9281
_cell_measurement_temperature 293(2)
_cell_measurement_theta_max 0.00
_cell_measurement_theta_min 0.00
_cell_volume 2974.3(15)
_computing_cell_refinement 'Bruker SMART'
_computing_data_collection 'Bruker SMART'
_computing_data_reduction 'Bruker SAINT'
_computing_molecular_graphics 'Bruker SHELXTL'
_computing_publication_material 'Bruker SHELXTL'
_computing_structure_refinement 'SHELXL-97 (Sheldrick, 1997)'
_computing_structure_solution 'SHELXS-97 (Sheldrick, 1990)'
_diffrn_ambient_temperature 293(2)
_diffrn_measured_fraction_theta_full 0.981
_diffrn_measured_fraction_theta_max 0.981
_diffrn_measurement_device_type 'CCD area detector'
_diffrn_measurement_method 'phi and omega scans'
_diffrn_radiation_monochromator graphite
_diffrn_radiation_source 'fine-focus sealed tube'
_diffrn_radiation_type MoK\a
_diffrn_radiation_wavelength 0.71073
_diffrn_reflns_av_R_equivalents 0.0488
_diffrn_reflns_av_sigmaI/netI 0.0770
_diffrn_reflns_limit_h_max 11
_diffrn_reflns_limit_h_min -11
_diffrn_reflns_limit_k_max 17
_diffrn_reflns_limit_k_min -18
_diffrn_reflns_limit_l_max 25
_diffrn_reflns_limit_l_min -25
_diffrn_reflns_number 20155
_diffrn_reflns_theta_full 25.00
_diffrn_reflns_theta_max 25.00
_diffrn_reflns_theta_min 1.49
_exptl_absorpt_coefficient_mu 2.073
_exptl_absorpt_correction_T_max 0.7890
_exptl_absorpt_correction_T_min 0.7327
_exptl_absorpt_correction_type multi-scan
_exptl_crystal_colour colorless
_exptl_crystal_density_diffrn 1.374
_exptl_crystal_density_method 'not measured'
_exptl_crystal_description block
_exptl_crystal_F_000 1260
_exptl_crystal_size_max 0.16
_exptl_crystal_size_mid 0.15
_exptl_crystal_size_min 0.12
_refine_diff_density_max 2.231
_refine_diff_density_min -2.381
_refine_diff_density_rms 0.142
_refine_ls_extinction_method none
_refine_ls_goodness_of_fit_ref 1.066
_refine_ls_hydrogen_treatment mixed
_refine_ls_matrix_type full
_refine_ls_number_parameters 615
_refine_ls_number_reflns 10296
_refine_ls_number_restraints 0
_refine_ls_restrained_S_all 1.066
_refine_ls_R_factor_all 0.0932
_refine_ls_R_factor_gt 0.0614
_refine_ls_shift/su_max 0.000
_refine_ls_shift/su_mean 0.000
_refine_ls_structure_factor_coef Fsqd
_refine_ls_weighting_details 'calc w=1/[\s^2^(Fo^2^)+(0.0583P)^2^+26.6543P] where P=(Fo^2^+2Fc^2^)/3'
_refine_ls_weighting_scheme calc
_refine_ls_wR_factor_gt 0.1575
_refine_ls_wR_factor_ref 0.1793
_reflns_number_gt 7143
_reflns_number_total 10296
_reflns_threshold_expression >2sigma(I)
_cod_data_source_file c5dt03214h2.cif
_cod_data_source_block 130105b_0m
_cod_depositor_comments
;
The following automatic conversions were performed:

'_symmetry_cell_setting' value 'Triclinic' changed to 'triclinic'
according to
/usr/data/users/saulius/crontab/automatic-downloads/rss-feeds/RSC/lib/dictionaries/cif_core.dic
dictionary named 'cif_core.dic' version 2.4.2 from 2011-04-26.

Automatic conversion script
Id: cif_fix_values 3271 2015-04-21 07:52:19Z andrius 

 Adding full bibliography for 7036992--7037001.cif.
;
_cod_original_cell_volume 2974.4(13)
_cod_original_sg_symbol_H-M P-1
_cod_database_code 7036994

loop_
_symmetry_equiv_pos_as_xyz
'x, y, z'
'-x, -y, -z'

loop_
_atom_site_label
_atom_site_type_symbol
_atom_site_fract_x
_atom_site_fract_y
_atom_site_fract_z
_atom_site_U_iso_or_equiv
_atom_site_adp_type
_atom_site_occupancy
_atom_site_symmetry_multiplicity
_atom_site_calc_flag
_atom_site_refinement_flags
C1 C 0.0705(11) 0.5319(7) 0.2701(5) 0.046(3) Uani 1 1 d .
N1 N 0.1322(9) 0.5448(6) 0.2100(4) 0.048(2) Uani 1 1 d .
Si1 Si 0.1714(4) 0.7669(3) 0.03721(16) 0.0600(9) Uani 1 1 d .
Sm1 Sm 0.30378(5) 0.64327(4) 0.19906(3) 0.04060(17) Uani 1 1 d .
C2 C -0.0171(10) 0.4686(7) 0.2815(6) 0.053(3) Uani 1 1 d .
H2 H -0.0662 0.4476 0.3196 0.063 Uiso 1 1 calc R
N2 N 0.1670(10) 0.6648(6) 0.2835(4) 0.048(2) Uani 1 1 d .
Si2 Si 0.3425(3) 0.8496(2) 0.11044(16) 0.0538(8) Uani 1 1 d .
Sm2 Sm 0.26729(5) 0.35853(4) 0.26704(3) 0.04026(17) Uani 1 1 d .
C3 C -0.0158(11) 0.4421(8) 0.2222(6) 0.053(3) Uani 1 1 d .
N3 N 0.4444(9) 0.4544(6) 0.2351(4) 0.047(2) Uani 1 1 d .
Si3 Si 0.2366(3) 0.1449(2) 0.28442(17) 0.0548(8) Uani 1 1 d .
C4 C -0.0840(14) 0.3830(9) 0.2015(8) 0.071(4) Uani 1 1 d .
H4 H -0.1448 0.3506 0.2292 0.086 Uiso 1 1 calc R
N4 N 0.3704(8) 0.3568(6) 0.3574(4) 0.043(2) Uani 1 1 d .
Si4 Si 0.4516(4) 0.1978(2) 0.18071(18) 0.0586(8) Uani 1 1 d .
C5 C -0.0587(16) 0.3745(10) 0.1403(9) 0.082(5) Uani 1 1 d .
H5 H -0.1044 0.3364 0.1258 0.099 Uiso 1 1 calc R
N5 N 0.2599(9) 0.7640(6) 0.1055(4) 0.049(2) Uani 1 1 d .
C6 C 0.0336(17) 0.4212(10) 0.0982(8) 0.085(5) Uani 1 1 d .
H6 H 0.0472 0.4136 0.0563 0.102 Uiso 1 1 calc R
N6 N 0.3352(8) 0.2219(5) 0.2404(4) 0.045(2) Uani 1 1 d .
C7 C 0.1055(14) 0.4785(8) 0.1170(6) 0.062(3) Uani 1 1 d .
H7 H 0.1698 0.5076 0.0895 0.075 Uiso 1 1 calc R
C8 C 0.0770(11) 0.4900(7) 0.1785(5) 0.048(3) Uani 1 1 d .
C9 C 0.0934(12) 0.5875(8) 0.3151(6) 0.055(3) Uani 1 1 d .
H9A H 0.0037 0.6138 0.3309 0.066 Uiso 1 1 calc R
H9B H 0.1474 0.5455 0.3527 0.066 Uiso 1 1 calc R
C10 C 0.1307(11) 0.7389(7) 0.3119(5) 0.046(3) Uani 1 1 d .
C11 C 0.0028(11) 0.8033(8) 0.2927(6) 0.056(3) Uani 1 1 d .
C12 C -0.0357(13) 0.8766(9) 0.3232(7) 0.068(4) Uani 1 1 d .
H12 H -0.1191 0.9198 0.3111 0.082 Uiso 1 1 calc R
C13 C 0.0451(17) 0.8854(9) 0.3691(8) 0.080(4) Uani 1 1 d .
H13 H 0.0169 0.9340 0.3884 0.096 Uiso 1 1 calc R
C14 C 0.1668(15) 0.8241(8) 0.3873(6) 0.064(3) Uani 1 1 d .
H14 H 0.2214 0.8313 0.4190 0.077 Uiso 1 1 calc R
C15 C 0.2133(11) 0.7495(8) 0.3598(5) 0.050(3) Uani 1 1 d .
C16 C -0.0913(13) 0.7992(11) 0.2404(7) 0.076(4) Uani 1 1 d .
H16 H -0.0450 0.7482 0.2222 0.091 Uiso 1 1 calc R
C17 C -0.2304(17) 0.7771(16) 0.2698(10) 0.134(8) Uani 1 1 d .
H17A H -0.2131 0.7239 0.3079 0.201 Uiso 1 1 calc R
H17B H -0.2812 0.7631 0.2379 0.201 Uiso 1 1 calc R
H17C H -0.2842 0.8302 0.2819 0.201 Uiso 1 1 calc R
C18 C -0.1196(19) 0.8897(13) 0.1838(8) 0.115(6) Uani 1 1 d .
H18A H -0.1367 0.9428 0.2010 0.173 Uiso 1 1 calc R
H18B H -0.1998 0.8911 0.1594 0.173 Uiso 1 1 calc R
H18C H -0.0400 0.8919 0.1553 0.173 Uiso 1 1 calc R
C19 C 0.3505(12) 0.6826(9) 0.3815(6) 0.060(3) Uani 1 1 d .
H19 H 0.3708 0.6419 0.3525 0.072 Uiso 1 1 calc R
C20 C 0.3382(16) 0.6197(11) 0.4519(7) 0.093(5) Uani 1 1 d .
H20A H 0.3179 0.6579 0.4815 0.140 Uiso 1 1 calc R
H20B H 0.4246 0.5755 0.4644 0.140 Uiso 1 1 calc R
H20C H 0.2644 0.5867 0.4536 0.140 Uiso 1 1 calc R
C21 C 0.4702(14) 0.7308(12) 0.3770(8) 0.089(5) Uani 1 1 d .
H21A H 0.4717 0.7739 0.3341 0.134 Uiso 1 1 calc R
H21B H 0.5561 0.6850 0.3845 0.134 Uiso 1 1 calc R
H21C H 0.4596 0.7645 0.4094 0.134 Uiso 1 1 calc R
C22 C 0.4844(11) 0.4796(7) 0.2876(5) 0.044(2) Uani 1 1 d .
C23 C 0.5700(10) 0.5442(7) 0.2680(6) 0.047(3) Uani 1 1 d .
H23 H 0.6049 0.5737 0.2942 0.056 Uiso 1 1 calc R
C24 C 0.5941(10) 0.5563(7) 0.1993(5) 0.047(3) Uani 1 1 d .
C25 C 0.6780(11) 0.6068(8) 0.1526(6) 0.054(3) Uani 1 1 d .
H25 H 0.7306 0.6437 0.1643 0.065 Uiso 1 1 calc R
C26 C 0.6805(13) 0.6002(9) 0.0900(7) 0.070(4) Uani 1 1 d .
H26 H 0.7352 0.6333 0.0588 0.084 Uiso 1 1 calc R
C27 C 0.6018(14) 0.5445(9) 0.0720(7) 0.070(4) Uani 1 1 d .
H27 H 0.6073 0.5407 0.0290 0.084 Uiso 1 1 calc R
C28 C 0.5161(12) 0.4948(8) 0.1159(6) 0.056(3) Uani 1 1 d .
H28 H 0.4613 0.4601 0.1031 0.067 Uiso 1 1 calc R
C29 C 0.5166(10) 0.4997(7) 0.1807(5) 0.042(2) Uani 1 1 d .
C30 C 0.4411(13) 0.4329(8) 0.3558(5) 0.055(3) Uani 1 1 d .
H30A H 0.5230 0.4080 0.3838 0.066 Uiso 1 1 calc R
H30B H 0.3791 0.4792 0.3730 0.066 Uiso 1 1 calc R
C31 C 0.3908(10) 0.2816(7) 0.4168(5) 0.042(2) Uani 1 1 d .
C32 C 0.5088(11) 0.2093(8) 0.4246(5) 0.049(3) Uani 1 1 d .
C33 C 0.5207(13) 0.1315(8) 0.4801(6) 0.064(3) Uani 1 1 d .
H33 H 0.5998 0.0838 0.4854 0.077 Uiso 1 1 calc R
C34 C 0.4182(15) 0.1245(8) 0.5266(6) 0.066(3) Uani 1 1 d .
H34 H 0.4263 0.0715 0.5625 0.079 Uiso 1 1 calc R
C35 C 0.3058(12) 0.1947(8) 0.5199(5) 0.054(3) Uani 1 1 d .
H35 H 0.2369 0.1896 0.5519 0.065 Uiso 1 1 calc R
C36 C 0.2888(12) 0.2761(8) 0.4657(5) 0.053(3) Uani 1 1 d .
C37 C 0.6309(12) 0.2131(9) 0.3760(6) 0.060(3) Uani 1 1 d .
H37 H 0.5959 0.2604 0.3351 0.072 Uiso 1 1 calc R
C38 C 0.7496(15) 0.2462(14) 0.4010(9) 0.112(6) Uani 1 1 d .
H38A H 0.7123 0.3030 0.4127 0.167 Uiso 1 1 calc R
H38B H 0.8180 0.2576 0.3671 0.167 Uiso 1 1 calc R
H38C H 0.7925 0.1987 0.4388 0.167 Uiso 1 1 calc R
C39 C 0.6879(16) 0.1216(10) 0.3589(8) 0.087(5) Uani 1 1 d .
H39A H 0.7312 0.0750 0.3970 0.131 Uiso 1 1 calc R
H39B H 0.7556 0.1315 0.3245 0.131 Uiso 1 1 calc R
H39C H 0.6129 0.1007 0.3445 0.131 Uiso 1 1 calc R
C40 C 0.1668(12) 0.3546(8) 0.4644(6) 0.056(3) Uani 1 1 d .
H40 H 0.1676 0.4011 0.4217 0.067 Uiso 1 1 calc R
C41 C 0.1847(15) 0.4022(11) 0.5163(9) 0.095(5) Uani 1 1 d .
H41A H 0.1913 0.3574 0.5589 0.143 Uiso 1 1 calc R
H41B H 0.1058 0.4524 0.5151 0.143 Uiso 1 1 calc R
H41C H 0.2682 0.4269 0.5077 0.143 Uiso 1 1 calc R
C42 C 0.0254(13) 0.3283(11) 0.4715(8) 0.085(5) Uani 1 1 d .
H42A H 0.0189 0.2921 0.4420 0.128 Uiso 1 1 calc R
H42B H -0.0462 0.3843 0.4611 0.128 Uiso 1 1 calc R
H42C H 0.0139 0.2920 0.5158 0.128 Uiso 1 1 calc R
C43 C 0.2682(16) 0.6744(11) 0.0002(7) 0.084(4) Uani 1 1 d .
H43A H 0.3588 0.6867 -0.0135 0.127 Uiso 1 1 calc R
H43B H 0.2174 0.6746 -0.0371 0.127 Uiso 1 1 calc R
H43C H 0.2781 0.6142 0.0321 0.127 Uiso 1 1 calc R
C44 C -0.0081(15) 0.7450(13) 0.0596(8) 0.097(5) Uani 1 1 d .
H44A H -0.0018 0.6862 0.0928 0.146 Uiso 1 1 calc R
H44B H -0.0537 0.7432 0.0215 0.146 Uiso 1 1 calc R
H44C H -0.0607 0.7945 0.0761 0.146 Uiso 1 1 calc R
C45 C 0.153(2) 0.8801(11) -0.0304(7) 0.111(6) Uani 1 1 d .
H45A H 0.0928 0.9294 -0.0160 0.166 Uiso 1 1 calc R
H45B H 0.1128 0.8734 -0.0684 0.166 Uiso 1 1 calc R
H45C H 0.2427 0.8954 -0.0411 0.166 Uiso 1 1 calc R
C46 C 0.4981(14) 0.8610(10) 0.0559(8) 0.082(4) Uani 1 1 d .
H46A H 0.5631 0.8019 0.0653 0.123 Uiso 1 1 calc R
H46B H 0.5421 0.9077 0.0635 0.123 Uiso 1 1 calc R
H46C H 0.4690 0.8794 0.0109 0.123 Uiso 1 1 calc R
C47 C 0.2316(17) 0.9678(9) 0.0974(8) 0.092(5) Uani 1 1 d .
H47A H 0.1864 0.9869 0.0554 0.138 Uiso 1 1 calc R
H47B H 0.2884 1.0114 0.0987 0.138 Uiso 1 1 calc R
H47C H 0.1625 0.9668 0.1313 0.138 Uiso 1 1 calc R
C48 C 0.4102(13) 0.8123(8) 0.1974(6) 0.061(3) Uani 1 1 d .
H48A H 0.3346 0.8018 0.2275 0.091 Uiso 1 1 calc R
H48B H 0.4506 0.8607 0.2047 0.091 Uiso 1 1 calc R
H48C H 0.4798 0.7555 0.2043 0.091 Uiso 1 1 calc R
C49 C 0.3352(15) 0.0363(9) 0.3420(8) 0.093(5) Uani 1 1 d .
H49A H 0.3922 -0.0018 0.3175 0.140 Uiso 1 1 calc R
H49B H 0.2709 0.0019 0.3686 0.140 Uiso 1 1 calc R
H49C H 0.3935 0.0526 0.3697 0.140 Uiso 1 1 calc R
C50 C 0.1242(13) 0.2040(9) 0.3409(6) 0.067(3) Uani 1 1 d .
H50A H 0.1816 0.2255 0.3659 0.100 Uiso 1 1 calc R
H50B H 0.0755 0.1603 0.3702 0.100 Uiso 1 1 calc R
H50C H 0.0580 0.2564 0.3156 0.100 Uiso 1 1 calc R
C51 C 0.1168(17) 0.1146(11) 0.2326(7) 0.088(5) Uani 1 1 d .
H51A H 0.0551 0.1707 0.2086 0.132 Uiso 1 1 calc R
H51B H 0.0632 0.0726 0.2602 0.132 Uiso 1 1 calc R
H51C H 0.1707 0.0847 0.2025 0.132 Uiso 1 1 calc R
C52 C 0.6118(14) 0.2432(10) 0.1829(7) 0.075(4) Uani 1 1 d .
H52A H 0.5866 0.3046 0.1892 0.112 Uiso 1 1 calc R
H52B H 0.6611 0.2465 0.1423 0.112 Uiso 1 1 calc R
H52C H 0.6705 0.2019 0.2185 0.112 Uiso 1 1 calc R
C53 C 0.3694(18) 0.2523(13) 0.0978(7) 0.104(6) Uani 1 1 d .
H53A H 0.2891 0.2267 0.0954 0.157 Uiso 1 1 calc R
H53B H 0.4354 0.2393 0.0649 0.157 Uiso 1 1 calc R
H53C H 0.3413 0.3189 0.0904 0.157 Uiso 1 1 calc R
C54 C 0.5132(17) 0.0701(10) 0.1890(9) 0.101(6) Uani 1 1 d .
H54A H 0.5702 0.0413 0.2276 0.151 Uiso 1 1 calc R
H54B H 0.5669 0.0622 0.1511 0.151 Uiso 1 1 calc R
H54C H 0.4343 0.0411 0.1926 0.151 Uiso 1 1 calc R

loop_
_atom_site_aniso_label
_atom_site_aniso_U_11
_atom_site_aniso_U_22
_atom_site_aniso_U_33
_atom_site_aniso_U_23
_atom_site_aniso_U_13
_atom_site_aniso_U_12
C1 0.040(6) 0.041(6) 0.054(7) -0.007(5) -0.009(5) -0.008(5)
N1 0.044(5) 0.044(5) 0.057(6) -0.013(4) -0.009(4) -0.010(4)
Si1 0.063(2) 0.060(2) 0.0510(19) -0.0058(16) -0.0166(16) -0.0085(17)
Sm1 0.0381(3) 0.0358(3) 0.0458(3) -0.0069(2) -0.0058(2) -0.0081(2)
C2 0.030(5) 0.040(6) 0.080(8) -0.009(6) -0.005(5) 0.001(5)
N2 0.065(6) 0.032(5) 0.049(5) -0.015(4) -0.004(4) -0.014(4)
Si2 0.0546(19) 0.0433(18) 0.061(2) -0.0089(15) -0.0054(15) -0.0109(15)
Sm2 0.0382(3) 0.0332(3) 0.0475(3) -0.0067(2) -0.0047(2) -0.0086(2)
C3 0.039(6) 0.042(6) 0.076(8) -0.008(6) -0.022(5) -0.009(5)
N3 0.054(5) 0.048(5) 0.041(5) -0.011(4) 0.004(4) -0.017(4)
Si3 0.0543(19) 0.0404(18) 0.068(2) -0.0068(15) -0.0072(16) -0.0158(15)
C4 0.062(8) 0.056(8) 0.095(11) -0.004(7) -0.034(7) -0.023(6)
N4 0.041(5) 0.042(5) 0.038(4) 0.001(4) -0.007(4) -0.008(4)
Si4 0.060(2) 0.051(2) 0.068(2) -0.0234(17) 0.0032(16) -0.0070(16)
C5 0.088(11) 0.054(8) 0.113(13) -0.016(8) -0.047(9) -0.031(8)
N5 0.058(6) 0.037(5) 0.049(5) -0.007(4) -0.013(4) -0.009(4)
C6 0.104(12) 0.068(10) 0.087(10) -0.026(8) -0.043(9) -0.008(9)
N6 0.034(4) 0.025(4) 0.073(6) -0.011(4) 0.000(4) -0.003(3)
C7 0.074(8) 0.045(7) 0.070(8) -0.013(6) -0.021(6) -0.017(6)
C8 0.046(6) 0.039(6) 0.055(7) -0.005(5) -0.018(5) -0.010(5)
C9 0.052(7) 0.059(8) 0.059(7) -0.018(6) -0.003(5) -0.018(6)
C10 0.039(6) 0.042(6) 0.053(6) -0.012(5) -0.002(5) 0.000(5)
C11 0.043(6) 0.046(7) 0.073(8) -0.015(6) 0.007(6) 0.000(5)
C12 0.048(7) 0.048(8) 0.098(10) -0.015(7) 0.008(7) 0.000(6)
C13 0.106(12) 0.044(8) 0.097(11) -0.033(7) 0.019(9) -0.019(8)
C14 0.084(9) 0.039(7) 0.070(8) -0.019(6) -0.002(7) -0.006(7)
C15 0.047(6) 0.049(7) 0.059(7) -0.018(5) 0.007(5) -0.014(5)
C16 0.048(7) 0.090(11) 0.084(10) -0.024(8) -0.012(7) 0.002(7)
C17 0.066(11) 0.19(2) 0.150(18) -0.027(16) -0.016(11) -0.049(13)
C18 0.101(13) 0.116(15) 0.098(13) -0.001(11) -0.028(10) 0.011(11)
C19 0.057(7) 0.065(8) 0.062(7) -0.030(6) -0.009(6) -0.004(6)
C20 0.089(11) 0.087(11) 0.080(10) -0.004(8) -0.009(8) 0.010(9)
C21 0.059(9) 0.119(13) 0.098(11) -0.031(10) -0.013(8) -0.034(9)
C22 0.044(6) 0.038(6) 0.046(6) -0.006(5) -0.008(5) -0.006(5)
C23 0.038(6) 0.040(6) 0.065(7) -0.012(5) -0.003(5) -0.013(5)
C24 0.037(6) 0.043(6) 0.058(7) -0.007(5) 0.002(5) -0.009(5)
C25 0.041(6) 0.048(7) 0.069(8) -0.007(6) 0.003(5) -0.009(5)
C26 0.062(8) 0.051(8) 0.086(10) -0.002(7) 0.024(7) -0.018(6)
C27 0.075(9) 0.061(8) 0.065(8) -0.014(7) 0.015(7) -0.005(7)
C28 0.057(7) 0.052(7) 0.055(7) -0.013(5) 0.010(6) -0.011(6)
C29 0.032(5) 0.040(6) 0.050(6) -0.006(5) -0.003(4) -0.007(4)
C30 0.063(7) 0.059(7) 0.052(7) -0.017(5) -0.002(5) -0.030(6)
C31 0.039(5) 0.043(6) 0.042(6) -0.008(5) -0.008(4) -0.009(5)
C32 0.053(7) 0.044(6) 0.046(6) -0.009(5) -0.013(5) -0.006(5)
C33 0.071(8) 0.044(7) 0.063(8) -0.004(6) -0.016(7) 0.008(6)
C34 0.088(10) 0.039(7) 0.057(8) 0.006(5) -0.013(7) -0.006(7)
C35 0.056(7) 0.050(7) 0.047(6) 0.002(5) -0.004(5) -0.009(6)
C36 0.057(7) 0.046(7) 0.053(7) -0.005(5) -0.005(5) -0.017(5)
C37 0.044(6) 0.058(8) 0.071(8) -0.019(6) -0.001(6) 0.007(6)
C38 0.052(9) 0.161(18) 0.158(17) -0.088(14) 0.028(10) -0.046(10)
C39 0.080(10) 0.081(11) 0.092(11) -0.031(9) 0.007(8) 0.011(8)
C40 0.050(7) 0.051(7) 0.056(7) -0.002(5) 0.002(5) -0.003(5)
C41 0.061(9) 0.087(11) 0.150(15) -0.067(11) -0.022(9) 0.013(8)
C42 0.042(7) 0.103(12) 0.116(12) -0.048(10) 0.003(7) -0.003(7)
C43 0.104(12) 0.099(12) 0.067(9) -0.043(8) -0.008(8) -0.027(9)
C44 0.062(9) 0.127(15) 0.098(12) -0.032(11) -0.022(8) -0.005(9)
C45 0.145(16) 0.093(12) 0.073(10) 0.023(9) -0.054(10) -0.027(11)
C46 0.070(9) 0.066(9) 0.105(11) -0.016(8) 0.018(8) -0.019(7)
C47 0.107(13) 0.053(9) 0.113(13) -0.020(8) -0.015(10) -0.011(8)
C48 0.066(8) 0.050(7) 0.074(8) -0.016(6) -0.002(6) -0.031(6)
C49 0.071(9) 0.048(8) 0.132(14) 0.022(8) -0.022(9) -0.009(7)
C50 0.064(8) 0.060(8) 0.076(9) -0.011(7) 0.008(7) -0.025(7)
C51 0.106(12) 0.084(11) 0.089(11) -0.027(9) -0.019(9) -0.043(9)
C52 0.070(9) 0.078(10) 0.083(10) -0.027(8) 0.014(7) -0.029(7)
C53 0.099(13) 0.144(17) 0.077(11) -0.046(11) 0.002(9) -0.020(11)
C54 0.090(11) 0.063(10) 0.160(17) -0.058(11) 0.021(11) -0.010(8)

loop_
_atom_type_symbol
_atom_type_description
_atom_type_scat_dispersion_real
_atom_type_scat_dispersion_imag
_atom_type_scat_source
C C 0.0033 0.0016 'International Tables Vol C Tables 4.2.6.8 and 6.1.1.4'
H H 0.0000 0.0000 'International Tables Vol C Tables 4.2.6.8 and 6.1.1.4'
N N 0.0061 0.0033 'International Tables Vol C Tables 4.2.6.8 and 6.1.1.4'
Si Si 0.0817 0.0704 'International Tables Vol C Tables 4.2.6.8 and 6.1.1.4'
Sm Sm -0.1638 3.4418 'International Tables Vol C Tables 4.2.6.8 and 6.1.1.4'

loop_
_geom_angle_atom_site_label_1
_geom_angle_atom_site_label_2
_geom_angle_atom_site_label_3
_geom_angle
N1 C1 C2 112.9(10)
N1 C1 C9 120.7(9)
C2 C1 C9 126.3(10)
N1 C1 Sm2 71.1(6)
C2 C1 Sm2 78.3(6)
C9 C1 Sm2 121.1(7)
C1 N1 C8 105.8(9)
C1 N1 Sm1 110.7(7)
C8 N1 Sm1 143.3(7)
C1 N1 Sm2 81.6(6)
C8 N1 Sm2 74.1(5)
Sm1 N1 Sm2 107.7(3)
N5 Si1 C43 109.4(6)
N5 Si1 C44 110.7(6)
C43 Si1 C44 108.8(7)
N5 Si1 C45 114.7(6)
C43 Si1 C45 105.6(8)
C44 Si1 C45 107.4(8)
N2 Sm1 N5 114.1(3)
N2 Sm1 N1 73.5(3)
N5 Sm1 N1 109.4(3)
N2 Sm1 C29 134.5(3)
N5 Sm1 C29 111.3(3)
N1 Sm1 C29 91.1(3)
N2 Sm1 N3 106.8(3)
N5 Sm1 N3 137.5(3)
N1 Sm1 N3 71.5(3)
C29 Sm1 N3 29.1(3)
N2 Sm1 C24 129.1(3)
N5 Sm1 C24 107.8(3)
N1 Sm1 C24 118.1(3)
C29 Sm1 C24 28.8(3)
N3 Sm1 C24 47.8(3)
N2 Sm1 C22 90.4(3)
N5 Sm1 C22 153.3(3)
N1 Sm1 C22 87.0(3)
C29 Sm1 C22 45.5(3)
N3 Sm1 C22 27.6(3)
C24 Sm1 C22 45.6(3)
N2 Sm1 C23 100.7(3)
N5 Sm1 C23 130.3(3)
N1 Sm1 C23 114.0(3)
C29 Sm1 C23 46.6(3)
N3 Sm1 C23 46.7(3)
C24 Sm1 C23 28.4(3)
C22 Sm1 C23 27.2(3)
C1 C2 C3 105.6(10)
C1 C2 Sm2 74.6(6)
C3 C2 Sm2 72.4(6)
C1 C2 H2 127.2
C3 C2 H2 127.2
Sm2 C2 H2 118.0
C10 N2 C9 111.9(9)
C10 N2 Sm1 133.1(7)
C9 N2 Sm1 114.9(6)
N5 Si2 C47 115.9(6)
N5 Si2 C46 114.5(6)
C47 Si2 C46 107.6(7)
N5 Si2 C48 105.3(5)
C47 Si2 C48 106.5(7)
C46 Si2 C48 106.3(6)
N4 Sm2 N6 112.5(3)
N4 Sm2 N3 71.8(3)
N6 Sm2 N3 110.9(3)
N4 Sm2 C8 134.7(3)
N6 Sm2 C8 112.8(3)
N3 Sm2 C8 91.5(3)
N4 Sm2 N1 106.5(3)
N6 Sm2 N1 139.6(3)
N3 Sm2 N1 71.6(3)
C8 Sm2 N1 29.4(3)
N4 Sm2 C3 129.2(3)
N6 Sm2 C3 108.9(3)
N3 Sm2 C3 118.3(3)
C8 Sm2 C3 29.0(3)
N1 Sm2 C3 47.7(3)
N4 Sm2 C1 90.6(3)
N6 Sm2 C1 154.2(3)
N3 Sm2 C1 86.6(3)
C8 Sm2 C1 45.6(3)
N1 Sm2 C1 27.4(3)
C3 Sm2 C1 45.3(3)
N4 Sm2 C2 101.1(3)
N6 Sm2 C2 130.5(3)
N3 Sm2 C2 113.6(3)
C8 Sm2 C2 46.8(3)
N1 Sm2 C2 46.6(3)
C3 Sm2 C2 28.1(3)
C1 Sm2 C2 27.1(3)
C4 C3 C8 119.2(12)
C4 C3 C2 133.9(12)
C8 C3 C2 106.8(10)
C4 C3 Sm2 114.5(8)
C8 C3 Sm2 70.9(6)
C2 C3 Sm2 79.4(6)
C22 N3 C29 105.5(8)
C22 N3 Sm2 111.5(6)
C29 N3 Sm2 142.8(7)
C22 N3 Sm1 81.7(6)
C29 N3 Sm1 74.1(6)
Sm2 N3 Sm1 107.3(3)
N6 Si3 C49 115.5(6)
N6 Si3 C51 113.7(6)
C49 Si3 C51 110.0(7)
N6 Si3 C50 107.0(5)
C49 Si3 C50 102.7(7)
C51 Si3 C50 106.9(7)
C5 C4 C3 118.2(13)
C5 C4 H4 120.9
C3 C4 H4 120.9
C31 N4 C30 114.4(8)
C31 N4 Sm2 126.1(6)
C30 N4 Sm2 119.0(6)
N6 Si4 C52 111.2(5)
N6 Si4 C54 114.1(6)
C52 Si4 C54 105.4(7)
N6 Si4 C53 110.1(6)
C52 Si4 C53 108.9(7)
C54 Si4 C53 106.8(8)
C4 C5 C6 122.0(13)
C4 C5 H5 119.0
C6 C5 H5 119.0
Si2 N5 Si1 124.3(5)
Si2 N5 Sm1 108.7(4)
Si1 N5 Sm1 126.8(5)
C7 C6 C5 121.8(14)
C7 C6 H6 119.1
C5 C6 H6 119.1
Si3 N6 Si4 123.1(5)
Si3 N6 Sm2 108.4(4)
Si4 N6 Sm2 128.2(4)
C8 C7 C6 116.6(13)
C8 C7 H7 121.7
C6 C7 H7 121.7
C7 C8 N1 129.1(10)
C7 C8 C3 122.1(10)
N1 C8 C3 108.8(10)
C7 C8 Sm2 108.9(8)
N1 C8 Sm2 76.6(5)
C3 C8 Sm2 80.1(6)
N2 C9 C1 113.7(9)
N2 C9 H9A 108.8
C1 C9 H9A 108.8
N2 C9 H9B 108.8
C1 C9 H9B 108.8
H9A C9 H9B 107.7
N2 C10 C15 122.6(9)
N2 C10 C11 117.9(10)
C15 C10 C11 119.4(10)
C10 C11 C12 117.7(12)
C10 C11 C16 123.3(11)
C12 C11 C16 118.9(11)
C13 C12 C11 121.9(12)
C13 C12 H12 119.1
C11 C12 H12 119.1
C12 C13 C14 120.3(13)
C12 C13 H13 119.9
C14 C13 H13 119.9
C13 C14 C15 121.8(13)
C13 C14 H14 119.1
C15 C14 H14 119.1
C10 C15 C14 118.9(11)
C10 C15 C19 121.1(10)
C14 C15 C19 120.0(11)
C11 C16 C17 110.9(13)
C11 C16 C18 113.1(13)
C17 C16 C18 109.2(13)
C11 C16 H16 107.8
C17 C16 H16 107.8
C18 C16 H16 107.8
C16 C17 H17A 109.5
C16 C17 H17B 109.5
H17A C17 H17B 109.5
C16 C17 H17C 109.5
H17A C17 H17C 109.5
H17B C17 H17C 109.5
C16 C18 H18A 109.5
C16 C18 H18B 109.5
H18A C18 H18B 109.5
C16 C18 H18C 109.5
H18A C18 H18C 109.5
H18B C18 H18C 109.5
C21 C19 C15 113.4(11)
C21 C19 C20 110.3(11)
C15 C19 C20 110.2(10)
C21 C19 H19 107.6
C15 C19 H19 107.6
C20 C19 H19 107.6
C19 C20 H20A 109.5
C19 C20 H20B 109.5
H20A C20 H20B 109.5
C19 C20 H20C 109.5
H20A C20 H20C 109.5
H20B C20 H20C 109.5
C19 C21 H21A 109.5
C19 C21 H21B 109.5
H21A C21 H21B 109.5
C19 C21 H21C 109.5
H21A C21 H21C 109.5
H21B C21 H21C 109.5
N3 C22 C23 111.7(9)
N3 C22 C30 119.6(9)
C23 C22 C30 128.7(10)
N3 C22 Sm1 70.7(5)
C23 C22 Sm1 76.7(6)
C30 C22 Sm1 122.6(7)
C22 C23 C24 106.4(9)
C22 C23 Sm1 76.1(6)
C24 C23 Sm1 72.5(6)
C22 C23 H23 126.8
C24 C23 H23 126.8
Sm1 C23 H23 116.8
C29 C24 C25 119.7(10)
C29 C24 C23 106.3(9)
C25 C24 C23 133.9(11)
C29 C24 Sm1 71.9(6)
C25 C24 Sm1 116.0(7)
C23 C24 Sm1 79.1(6)
C26 C25 C24 118.7(11)
C26 C25 H25 120.6
C24 C25 H25 120.6
C25 C26 C27 121.0(11)
C25 C26 H26 119.5
C27 C26 H26 119.5
C28 C27 C26 122.3(13)
C28 C27 H27 118.8
C26 C27 H27 118.8
C27 C28 C29 116.4(12)
C27 C28 H28 121.8
C29 C28 H28 121.8
C28 C29 N3 128.3(10)
C28 C29 C24 121.7(9)
N3 C29 C24 110.0(9)
C28 C29 Sm1 110.5(7)
N3 C29 Sm1 76.8(6)
C24 C29 Sm1 79.2(6)
N4 C30 C22 112.1(9)
N4 C30 H30A 109.2
C22 C30 H30A 109.2
N4 C30 H30B 109.2
C22 C30 H30B 109.2
H30A C30 H30B 107.9
C32 C31 C36 119.2(10)
C32 C31 N4 120.1(9)
C36 C31 N4 120.5(9)
C31 C32 C33 119.5(10)
C31 C32 C37 122.6(10)
C33 C32 C37 117.8(10)
C34 C33 C32 121.3(11)
C34 C33 H33 119.4
C32 C33 H33 119.4
C35 C34 C33 119.4(11)
C35 C34 H34 120.3
C33 C34 H34 120.3
C34 C35 C36 122.1(11)
C34 C35 H35 119.0
C36 C35 H35 119.0
C31 C36 C35 118.5(10)
C31 C36 C40 122.5(10)
C35 C36 C40 119.0(10)
C39 C37 C32 114.4(11)
C39 C37 C38 110.0(11)
C32 C37 C38 110.9(11)
C39 C37 H37 107.1
C32 C37 H37 107.1
C38 C37 H37 107.1
C37 C38 H38A 109.5
C37 C38 H38B 109.5
H38A C38 H38B 109.5
C37 C38 H38C 109.5
H38A C38 H38C 109.5
H38B C38 H38C 109.5
C37 C39 H39A 109.5
C37 C39 H39B 109.5
H39A C39 H39B 109.5
C37 C39 H39C 109.5
H39A C39 H39C 109.5
H39B C39 H39C 109.5
C36 C40 C42 115.5(11)
C36 C40 C41 110.1(10)
C42 C40 C41 109.9(11)
C36 C40 H40 107.0
C42 C40 H40 107.0
C41 C40 H40 107.0
C40 C41 H41A 109.5
C40 C41 H41B 109.5
H41A C41 H41B 109.5
C40 C41 H41C 109.5
H41A C41 H41C 109.5
H41B C41 H41C 109.5
C40 C42 H42A 109.5
C40 C42 H42B 109.5
H42A C42 H42B 109.5
C40 C42 H42C 109.5
H42A C42 H42C 109.5
H42B C42 H42C 109.5
Si1 C43 H43A 109.5
Si1 C43 H43B 109.5
H43A C43 H43B 109.5
Si1 C43 H43C 109.5
H43A C43 H43C 109.5
H43B C43 H43C 109.5
Si1 C44 H44A 109.5
Si1 C44 H44B 109.5
H44A C44 H44B 109.5
Si1 C44 H44C 109.5
H44A C44 H44C 109.5
H44B C44 H44C 109.5
Si1 C45 H45A 109.5
Si1 C45 H45B 109.5
H45A C45 H45B 109.5
Si1 C45 H45C 109.5
H45A C45 H45C 109.5
H45B C45 H45C 109.5
Si2 C46 H46A 109.5
Si2 C46 H46B 109.5
H46A C46 H46B 109.5
Si2 C46 H46C 109.5
H46A C46 H46C 109.5
H46B C46 H46C 109.5
Si2 C47 H47A 109.5
Si2 C47 H47B 109.5
H47A C47 H47B 109.5
Si2 C47 H47C 109.5
H47A C47 H47C 109.5
H47B C47 H47C 109.5
Si2 C48 H48A 109.5
Si2 C48 H48B 109.5
H48A C48 H48B 109.5
Si2 C48 H48C 109.5
H48A C48 H48C 109.5
H48B C48 H48C 109.5
Si3 C49 H49A 109.5
Si3 C49 H49B 109.5
H49A C49 H49B 109.5
Si3 C49 H49C 109.5
H49A C49 H49C 109.5
H49B C49 H49C 109.5
Si3 C50 H50A 109.5
Si3 C50 H50B 109.5
H50A C50 H50B 109.5
Si3 C50 H50C 109.5
H50A C50 H50C 109.5
H50B C50 H50C 109.5
Si3 C51 H51A 109.5
Si3 C51 H51B 109.5
H51A C51 H51B 109.5
Si3 C51 H51C 109.5
H51A C51 H51C 109.5
H51B C51 H51C 109.5
Si4 C52 H52A 109.5
Si4 C52 H52B 109.5
H52A C52 H52B 109.5
Si4 C52 H52C 109.5
H52A C52 H52C 109.5
H52B C52 H52C 109.5
Si4 C53 H53A 109.5
Si4 C53 H53B 109.5
H53A C53 H53B 109.5
Si4 C53 H53C 109.5
H53A C53 H53C 109.5
H53B C53 H53C 109.5
Si4 C54 H54A 109.5
Si4 C54 H54B 109.5
H54A C54 H54B 109.5
Si4 C54 H54C 109.5
H54A C54 H54C 109.5
H54B C54 H54C 109.5

loop_
_geom_bond_atom_site_label_1
_geom_bond_atom_site_label_2
_geom_bond_distance
C1 N1 1.362(13)
C1 C2 1.387(15)
C1 C9 1.501(15)
C1 Sm2 2.933(11)
N1 C8 1.413(13)
N1 Sm1 2.444(8)
N1 Sm2 2.804(9)
Si1 N5 1.722(9)
Si1 C43 1.867(14)
Si1 C44 1.871(15)
Si1 C45 1.882(14)
Sm1 N2 2.238(9)
Sm1 N5 2.276(8)
Sm1 C29 2.780(10)
Sm1 N3 2.813(9)
Sm1 C24 2.873(10)
Sm1 C22 2.949(10)
Sm1 C23 2.957(10)
C2 C3 1.430(16)
C2 Sm2 2.980(10)
C2 H2 0.9300
N2 C10 1.399(13)
N2 C9 1.487(14)
Si2 N5 1.705(9)
Si2 C47 1.847(14)
Si2 C46 1.871(13)
Si2 C48 1.890(12)
Sm2 N4 2.216(8)
Sm2 N6 2.266(8)
Sm2 N3 2.447(8)
Sm2 C8 2.772(10)
Sm2 C3 2.889(10)
C3 C4 1.404(16)
C3 C8 1.422(15)
N3 C22 1.383(13)
N3 C29 1.404(12)
Si3 N6 1.713(9)
Si3 C49 1.860(13)
Si3 C51 1.867(13)
Si3 C50 1.874(13)
C4 C5 1.35(2)
C4 H4 0.9300
N4 C31 1.432(12)
N4 C30 1.464(13)
Si4 N6 1.725(9)
Si4 C52 1.856(13)
Si4 C54 1.867(14)
Si4 C53 1.869(16)
C5 C6 1.39(2)
C5 H5 0.9300
C6 C7 1.385(17)
C6 H6 0.9300
C7 C8 1.375(16)
C7 H7 0.9300
C9 H9A 0.9700
C9 H9B 0.9700
C10 C15 1.403(15)
C10 C11 1.416(14)
C11 C12 1.421(17)
C11 C16 1.510(18)
C12 C13 1.347(19)
C12 H12 0.9300
C13 C14 1.347(19)
C13 H13 0.9300
C14 C15 1.404(15)
C14 H14 0.9300
C15 C19 1.509(16)
C16 C17 1.53(2)
C16 C18 1.53(2)
C16 H16 0.9800
C17 H17A 0.9600
C17 H17B 0.9600
C17 H17C 0.9600
C18 H18A 0.9600
C18 H18B 0.9600
C18 H18C 0.9600
C19 C21 1.498(17)
C19 C20 1.542(18)
C19 H19 0.9800
C20 H20A 0.9600
C20 H20B 0.9600
C20 H20C 0.9600
C21 H21A 0.9600
C21 H21B 0.9600
C21 H21C 0.9600
C22 C23 1.387(14)
C22 C30 1.501(14)
C23 C24 1.431(15)
C23 H23 0.9300
C24 C29 1.411(14)
C24 C25 1.411(14)
C25 C26 1.362(18)
C25 H25 0.9300
C26 C27 1.402(19)
C26 H26 0.9300
C27 C28 1.389(16)
C27 H27 0.9300
C28 C29 1.403(15)
C28 H28 0.9300
C30 H30A 0.9700
C30 H30B 0.9700
C31 C32 1.396(14)
C31 C36 1.399(15)
C32 C33 1.401(15)
C32 C37 1.535(16)
C33 C34 1.368(17)
C33 H33 0.9300
C34 C35 1.343(16)
C34 H34 0.9300
C35 C36 1.417(14)
C35 H35 0.9300
C36 C40 1.494(16)
C37 C39 1.523(17)
C37 C38 1.542(18)
C37 H37 0.9800
C38 H38A 0.9600
C38 H38B 0.9600
C38 H38C 0.9600
C39 H39A 0.9600
C39 H39B 0.9600
C39 H39C 0.9600
C40 C42 1.512(16)
C40 C41 1.522(18)
C40 H40 0.9800
C41 H41A 0.9600
C41 H41B 0.9600
C41 H41C 0.9600
C42 H42A 0.9600
C42 H42B 0.9600
C42 H42C 0.9600
C43 H43A 0.9600
C43 H43B 0.9600
C43 H43C 0.9600
C44 H44A 0.9600
C44 H44B 0.9600
C44 H44C 0.9600
C45 H45A 0.9600
C45 H45B 0.9600
C45 H45C 0.9600
C46 H46A 0.9600
C46 H46B 0.9600
C46 H46C 0.9600
C47 H47A 0.9600
C47 H47B 0.9600
C47 H47C 0.9600
C48 H48A 0.9600
C48 H48B 0.9600
C48 H48C 0.9600
C49 H49A 0.9600
C49 H49B 0.9600
C49 H49C 0.9600
C50 H50A 0.9600
C50 H50B 0.9600
C50 H50C 0.9600
C51 H51A 0.9600
C51 H51B 0.9600
C51 H51C 0.9600
C52 H52A 0.9600
C52 H52B 0.9600
C52 H52C 0.9600
C53 H53A 0.9600
C53 H53B 0.9600
C53 H53C 0.9600
C54 H54A 0.9600
C54 H54B 0.9600
C54 H54C 0.9600
